data_4070406
loop_
_publ_author_name
'MacLeod, K. Cory'
'Conway, Julia L.'
'Tang, Liming'
'Smith, Joshua J.'
'Corcoran, Liam D.'
'Ballem, Katherine H. D.'
'Patrick, Brian O.'
'Smith, Kevin M.'

_publ_section_title
;
 Reactivity Consequences of Steric Reduction in Cyclopentadienyl Chromium
 \b-Diketiminate Complexes
;
_journal_issue 23
_journal_name_full Organometallics
_journal_page_first 6798
_journal_paper_doi 10.1021/om900788c
_journal_volume 28
_journal_year 2009
_chemical_formula_sum 'C31 H41 Cr N2'
_chemical_formula_weight 493.66
_chemical_name_systematic
;
 ?
;
_space_group_IT_number 2
_symmetry_cell_setting triclinic
_symmetry_space_group_name_Hall '-P 1'
_symmetry_space_group_name_H-M 'P -1'
_atom_sites_solution_hydrogens geom
_atom_sites_solution_primary direct
_atom_sites_solution_secondary difmap
_audit_creation_method SHELXL-97
_cell_angle_alpha 62.7330(10)
_cell_angle_beta 81.202(2)
_cell_angle_gamma 70.457(2)
_cell_formula_units_Z 2
_cell_length_a 10.0044(7)
_cell_length_b 12.3899(7)
_cell_length_c 13.0646(9)
_cell_measurement_reflns_used 9097
_cell_measurement_temperature 173(2)
_cell_measurement_theta_max 27.42
_cell_measurement_theta_min 2.43
_cell_volume 1356.53(16)
_computing_structure_refinement 'SHELXL-97 (Sheldrick, 1997)'
_diffrn_ambient_temperature 173(2)
_diffrn_measured_fraction_theta_full 0.885
_diffrn_measured_fraction_theta_max 0.885
_diffrn_measurement_device_type 'Bruker X8 APEX'
_diffrn_measurement_method 'area detector'
_diffrn_radiation_monochromator graphite
_diffrn_radiation_source 'fine-focus sealed tube'
_diffrn_radiation_type MoK\a
_diffrn_radiation_wavelength 0.71073
_diffrn_reflns_av_R_equivalents 0.0237
_diffrn_reflns_av_sigmaI/netI 0.0445
_diffrn_reflns_limit_h_max 13
_diffrn_reflns_limit_h_min -12
_diffrn_reflns_limit_k_max 16
_diffrn_reflns_limit_k_min -14
_diffrn_reflns_limit_l_max 17
_diffrn_reflns_limit_l_min -17
_diffrn_reflns_number 9246
_diffrn_reflns_theta_full 27.87
_diffrn_reflns_theta_max 27.87
_diffrn_reflns_theta_min 1.94
_exptl_absorpt_coefficient_mu 0.442
_exptl_absorpt_correction_T_max 0.876
_exptl_absorpt_correction_T_min 0.804
_exptl_absorpt_correction_type multi-scan
_exptl_crystal_colour black
_exptl_crystal_density_diffrn 1.209
_exptl_crystal_density_method 'not measured'
_exptl_crystal_description prism
_exptl_crystal_F_000 530
_exptl_crystal_size_max 0.50
_exptl_crystal_size_mid 0.50
_exptl_crystal_size_min 0.30
_refine_diff_density_max 0.987
_refine_diff_density_min -0.464
_refine_diff_density_rms 0.060
_refine_ls_extinction_method none
_refine_ls_goodness_of_fit_ref 1.045
_refine_ls_hydrogen_treatment constr
_refine_ls_matrix_type full
_refine_ls_number_parameters 326
_refine_ls_number_reflns 5712
_refine_ls_number_restraints 1
_refine_ls_restrained_S_all 1.045
_refine_ls_R_factor_all 0.0635
_refine_ls_R_factor_gt 0.0485
_refine_ls_shift/su_max 0.008
_refine_ls_shift/su_mean 0.000
_refine_ls_structure_factor_coef Fsqd
_refine_ls_weighting_details 'calc w=1/[\s^2^(Fo^2^)+(0.0642P)^2^+0.9092P] where P=(Fo^2^+2Fc^2^)/3'
_refine_ls_weighting_scheme calc
_refine_ls_wR_factor_gt 0.1257
_refine_ls_wR_factor_ref 0.1351
_reflns_number_gt 4613
_reflns_number_total 5712
_reflns_threshold_expression >2sigma(I)
_cod_data_source_file om900788c_si_001.cif
_cod_data_source_block 3d
_cod_original_cell_volume 1356.53(15)
_cod_database_code 4070406

loop_
_symmetry_equiv_pos_as_xyz
'x, y, z'
'-x, -y, -z'

loop_
_atom_site_label
_atom_site_type_symbol
_atom_site_fract_x
_atom_site_fract_y
_atom_site_fract_z
_atom_site_U_iso_or_equiv
_atom_site_adp_type
_atom_site_occupancy
_atom_site_symmetry_multiplicity
_atom_site_calc_flag
_atom_site_refinement_flags
_atom_site_disorder_assembly
_atom_site_disorder_group
C1 C 0.2339(3) 0.7466(2) 0.7407(2) 0.0319(5) Uani 1 1 d . . .
C2 C 0.1047(3) 0.8418(3) 0.7289(3) 0.0467(7) Uani 1 1 d . . .
C3 C 0.1018(4) 0.9686(3) 0.6564(3) 0.0618(9) Uani 1 1 d . . .
H3 H 0.0153 1.0348 0.6468 0.074 Uiso 1 1 calc R . .
C4 C 0.2203(5) 0.9992(3) 0.5993(3) 0.0615(10) Uani 1 1 d . . .
H4 H 0.2150 1.0853 0.5494 0.074 Uiso 1 1 calc R . .
C5 C 0.3476(4) 0.9040(3) 0.6147(3) 0.0502(8) Uani 1 1 d . . .
H5 H 0.4297 0.9258 0.5757 0.060 Uiso 1 1 calc R . .
C6 C 0.3580(3) 0.7772(3) 0.6860(2) 0.0341(6) Uani 1 1 d . . .
C7 C -0.0292(4) 0.8126(3) 0.7943(3) 0.0601(9) Uani 1 1 d . . .
H7A H -0.0053 0.7212 0.8492 0.072 Uiso 1 1 calc R . .
H7B H -0.0653 0.8629 0.8391 0.072 Uiso 1 1 calc R . .
C8 C -0.1408(5) 0.8431(5) 0.7151(4) 0.0845(13) Uani 1 1 d . . .
H8A H -0.1594 0.9318 0.6570 0.127 Uiso 1 1 calc R . .
H8B H -0.2278 0.8312 0.7586 0.127 Uiso 1 1 calc R . .
H8C H -0.1093 0.7867 0.6769 0.127 Uiso 1 1 calc R . .
C9 C 0.4974(3) 0.6720(3) 0.7081(2) 0.0411(6) Uani 1 1 d . . .
H9A H 0.5266 0.6411 0.7882 0.049 Uiso 1 1 calc R . .
H9B H 0.4806 0.6004 0.7028 0.049 Uiso 1 1 calc R . .
C10 C 0.6200(4) 0.7046(4) 0.6297(4) 0.0750(12) Uani 1 1 d . . .
H10A H 0.5924 0.7382 0.5494 0.113 Uiso 1 1 calc R . .
H10B H 0.7017 0.6277 0.6488 0.113 Uiso 1 1 calc R . .
H10C H 0.6455 0.7688 0.6399 0.113 Uiso 1 1 calc R . .
C11 C 0.2773(3) 0.6362(3) 0.9779(2) 0.0422(7) Uani 1 1 d . . .
H11A H 0.3587 0.6693 0.9505 0.063 Uiso 1 1 calc R . .
H11B H 0.2854 0.5828 1.0612 0.063 Uiso 1 1 calc R . .
H11C H 0.1895 0.7074 0.9610 0.063 Uiso 1 1 calc R . .
C12 C 0.2744(3) 0.5574(3) 0.9177(2) 0.0295(5) Uani 1 1 d . . .
C13 C 0.3120(3) 0.4255(3) 0.98387(19) 0.0320(5) Uani 1 1 d . . .
H13 H 0.3088 0.3963 1.0651 0.038 Uiso 1 1 calc R . .
C14 C 0.3536(3) 0.3320(2) 0.9444(2) 0.0295(5) Uani 1 1 d . A .
C15 C 0.4319(3) 0.1987(3) 1.0285(2) 0.0423(7) Uani 1 1 d . . .
H15A H 0.3853 0.1389 1.0323 0.064 Uiso 1 1 calc R . .
H15B H 0.4310 0.1956 1.1050 0.064 Uiso 1 1 calc R . .
H15C H 0.5302 0.1754 1.0029 0.064 Uiso 1 1 calc R . .
C16 C 0.4035(3) 0.2576(2) 0.7992(2) 0.0284(5) Uani 1 1 d . A .
C17 C 0.5443(3) 0.2459(2) 0.7586(2) 0.0294(5) Uani 1 1 d . . .
C18 C 0.6057(3) 0.1584(3) 0.7138(2) 0.0368(6) Uani 1 1 d . . .
H18 H 0.7009 0.1481 0.6871 0.044 Uiso 1 1 calc R . .
C19 C 0.5302(4) 0.0854(3) 0.7074(2) 0.0445(7) Uani 1 1 d . . .
H19 H 0.5722 0.0287 0.6732 0.053 Uiso 1 1 calc R . .
C20 C 0.3957(3) 0.0954(3) 0.7505(3) 0.0458(7) Uani 1 1 d . A .
H20 H 0.3460 0.0437 0.7473 0.055 Uiso 1 1 calc R . .
C21 C 0.3296(3) 0.1796(3) 0.7989(3) 0.0386(6) Uani 1 1 d . . .
C22 C 0.6233(3) 0.3296(3) 0.7606(2) 0.0349(6) Uani 1 1 d . . .
H22A H 0.5918 0.3463 0.8290 0.042 Uiso 1 1 calc R . .
H22B H 0.5953 0.4124 0.6917 0.042 Uiso 1 1 calc R . .
C23 C 0.7838(3) 0.2781(3) 0.7633(3) 0.0466(7) Uani 1 1 d . . .
H23A H 0.8136 0.1949 0.8299 0.070 Uiso 1 1 calc R . .
H23B H 0.8237 0.3372 0.7692 0.070 Uiso 1 1 calc R . .
H23C H 0.8177 0.2688 0.6925 0.070 Uiso 1 1 calc R . .
C24 C 0.1837(3) 0.1828(3) 0.8520(3) 0.0568(9) Uani 1 1 d D A 1
H24A H 0.1161 0.2069 0.7917 0.068 Uiso 1 1 calc R A 1
H24B H 0.1529 0.2495 0.8798 0.068 Uiso 1 1 calc R A 1
C25 C 0.177(3) 0.0555(14) 0.9528(16) 0.070(4) Uani 0.52(7) 1 d PD A 1
H25A H 0.0798 0.0641 0.9824 0.105 Uiso 0.52(7) 1 calc PR A 1
H25B H 0.2411 0.0322 1.0142 0.105 Uiso 0.52(7) 1 calc PR A 1
H25C H 0.2058 -0.0110 0.9259 0.105 Uiso 0.52(7) 1 calc PR A 1
C26 C 0.0658(3) 0.6064(4) 0.5681(2) 0.0539(9) Uani 1 1 d . . .
H26 H -0.0345 0.6267 0.5739 0.065 Uiso 1 1 calc R . .
C27 C 0.1457(4) 0.6869(3) 0.5488(2) 0.0470(8) Uani 1 1 d . . .
H27 H 0.1089 0.7718 0.5407 0.056 Uiso 1 1 calc R . .
C28 C 0.2869(3) 0.6231(3) 0.5436(2) 0.0430(7) Uani 1 1 d . . .
H28 H 0.3637 0.6568 0.5305 0.052 Uiso 1 1 calc R . .
C29 C 0.2980(3) 0.5024(3) 0.5605(2) 0.0446(7) Uani 1 1 d . . .
H29 H 0.3837 0.4389 0.5607 0.054 Uiso 1 1 calc R . .
C30 C 0.1619(4) 0.4889(3) 0.5775(2) 0.0515(8) Uani 1 1 d . . .
H30 H 0.1385 0.4148 0.5926 0.062 Uiso 1 1 calc R . .
C31 C 0.0169(3) 0.4933(2) 0.8262(2) 0.0332(5) Uani 1 1 d . . .
H31A H -0.0161 0.4350 0.8124 0.050 Uiso 1 1 calc R . .
H31B H -0.0576 0.5752 0.8042 0.050 Uiso 1 1 calc R . .
H31C H 0.0393 0.4567 0.9081 0.050 Uiso 1 1 calc R . .
N1 N 0.2423(2) 0.61448(19) 0.80590(16) 0.0260(4) Uani 1 1 d . . .
N2 N 0.3331(2) 0.35631(19) 0.83640(16) 0.0266(4) Uani 1 1 d . . .
Cr1 Cr 0.20057(4) 0.52129(4) 0.72696(3) 0.02338(12) Uani 1 1 d . A .
C25B C 0.163(3) 0.0504(12) 0.918(5) 0.079(8) Uani 0.48(7) 1 d PD A 2
H25D H 0.0732 0.0563 0.9539 0.09(3) Uiso 0.48(7) 1 d P A 2
H25E H 0.2353 0.0012 0.9839 0.17(7) Uiso 0.48(7) 1 d P A 2
H25F H 0.1828 0.0066 0.8740 0.08(4) Uiso 0.48(7) 1 d P A 2

loop_
_atom_site_aniso_label
_atom_site_aniso_U_11
_atom_site_aniso_U_22
_atom_site_aniso_U_33
_atom_site_aniso_U_23
_atom_site_aniso_U_13
_atom_site_aniso_U_12
C1 0.0386(15) 0.0304(14) 0.0307(12) -0.0138(10) -0.0033(10) -0.0129(12)
C2 0.0447(18) 0.0368(17) 0.0612(19) -0.0242(14) -0.0057(14) -0.0089(15)
C3 0.066(2) 0.0338(19) 0.078(2) -0.0210(17) -0.0183(19) -0.0029(18)
C4 0.089(3) 0.0314(18) 0.061(2) -0.0104(15) -0.0135(19) -0.022(2)
C5 0.070(2) 0.0480(19) 0.0422(16) -0.0146(14) 0.0004(14) -0.0371(19)
C6 0.0424(16) 0.0375(15) 0.0294(12) -0.0139(11) -0.0021(10) -0.0205(13)
C7 0.044(2) 0.045(2) 0.086(3) -0.0301(19) -0.0042(17) -0.0022(17)
C8 0.072(3) 0.089(3) 0.085(3) -0.046(3) 0.000(2) -0.003(3)
C9 0.0362(16) 0.0523(18) 0.0396(14) -0.0178(13) 0.0010(11) -0.0230(14)
C10 0.045(2) 0.083(3) 0.088(3) -0.025(2) 0.0183(19) -0.034(2)
C11 0.0464(17) 0.0542(18) 0.0372(14) -0.0263(13) -0.0028(12) -0.0181(15)
C12 0.0240(13) 0.0409(15) 0.0279(11) -0.0175(11) 0.0022(9) -0.0122(11)
C13 0.0298(13) 0.0431(16) 0.0204(10) -0.0094(10) 0.0003(9) -0.0145(12)
C14 0.0216(12) 0.0340(14) 0.0267(11) -0.0061(10) 0.0004(9) -0.0118(11)
C15 0.0436(17) 0.0378(16) 0.0326(13) -0.0050(11) -0.0061(11) -0.0092(14)
C16 0.0265(13) 0.0242(13) 0.0298(11) -0.0075(10) -0.0049(9) -0.0061(11)
C17 0.0284(13) 0.0295(14) 0.0272(11) -0.0096(10) -0.0026(9) -0.0079(11)
C18 0.0381(15) 0.0311(15) 0.0324(13) -0.0115(11) 0.0001(11) -0.0030(12)
C19 0.060(2) 0.0270(15) 0.0417(15) -0.0151(12) -0.0082(13) -0.0035(14)
C20 0.0513(19) 0.0295(16) 0.0577(18) -0.0156(13) -0.0154(14) -0.0116(14)
C21 0.0335(15) 0.0253(14) 0.0524(16) -0.0104(12) -0.0099(12) -0.0084(12)
C22 0.0269(14) 0.0438(16) 0.0392(13) -0.0218(12) 0.0036(10) -0.0130(12)
C23 0.0273(15) 0.068(2) 0.0492(16) -0.0293(15) 0.0009(12) -0.0145(15)
C24 0.0338(18) 0.0385(18) 0.098(3) -0.0256(18) -0.0003(16) -0.0174(15)
C25 0.054(7) 0.070(8) 0.115(9) -0.056(8) 0.029(7) -0.043(6)
C26 0.0279(15) 0.093(3) 0.0312(14) -0.0264(16) -0.0086(11) -0.0047(16)
C27 0.072(2) 0.0339(16) 0.0234(12) -0.0092(11) -0.0132(13) -0.0012(16)
C28 0.0506(18) 0.0585(19) 0.0219(12) -0.0126(12) 0.0004(11) -0.0261(16)
C29 0.0438(17) 0.0539(19) 0.0262(12) -0.0210(13) -0.0055(11) 0.0047(14)
C30 0.084(2) 0.0541(19) 0.0326(14) -0.0201(13) -0.0101(14) -0.0339(19)
C31 0.0329(14) 0.0297(14) 0.0348(13) -0.0131(11) -0.0058(10) -0.0059(12)
N1 0.0269(11) 0.0281(11) 0.0249(9) -0.0111(8) 0.0002(7) -0.0115(9)
N2 0.0202(10) 0.0281(11) 0.0273(9) -0.0082(8) 0.0004(7) -0.0082(9)
Cr1 0.0200(2) 0.0273(2) 0.02294(18) -0.01095(15) -0.00139(13) -0.00677(16)
C25B 0.057(8) 0.035(6) 0.136(17) -0.023(8) 0.015(10) -0.032(5)

loop_
_atom_type_symbol
_atom_type_description
_atom_type_scat_dispersion_real
_atom_type_scat_dispersion_imag
_atom_type_scat_source
C C 0.0033 0.0016 'International Tables Vol C Tables 4.2.6.8 and 6.1.1.4'
H H 0.0000 0.0000 'International Tables Vol C Tables 4.2.6.8 and 6.1.1.4'
N N 0.0061 0.0033 'International Tables Vol C Tables 4.2.6.8 and 6.1.1.4'
Cr Cr 0.3209 0.6236 'International Tables Vol C Tables 4.2.6.8 and 6.1.1.4'

loop_
_geom_angle_atom_site_label_1
_geom_angle_atom_site_label_2
_geom_angle_atom_site_label_3
_geom_angle
C2 C1 C6 121.2(2)
C2 C1 N1 120.6(2)
C6 C1 N1 118.2(2)
C1 C2 C3 117.5(3)
C1 C2 C7 122.5(3)
C3 C2 C7 120.0(3)
C4 C3 C2 121.9(3)
C4 C3 H3 119.1
C2 C3 H3 119.1
C3 C4 C5 119.6(3)
C3 C4 H4 120.2
C5 C4 H4 120.2
C4 C5 C6 121.4(3)
C4 C5 H5 119.3
C6 C5 H5 119.3
C5 C6 C1 118.3(3)
C5 C6 C9 122.3(3)
C1 C6 C9 119.4(2)
C8 C7 C2 111.4(3)
C8 C7 H7A 109.3
C2 C7 H7A 109.3
C8 C7 H7B 109.3
C2 C7 H7B 109.3
H7A C7 H7B 108.0
C7 C8 H8A 109.5
C7 C8 H8B 109.5
H8A C8 H8B 109.5
C7 C8 H8C 109.5
H8A C8 H8C 109.5
H8B C8 H8C 109.5
C10 C9 C6 117.2(3)
C10 C9 H9A 108.0
C6 C9 H9A 108.0
C10 C9 H9B 108.0
C6 C9 H9B 108.0
H9A C9 H9B 107.3
C9 C10 H10A 109.5
C9 C10 H10B 109.5
H10A C10 H10B 109.5
C9 C10 H10C 109.5
H10A C10 H10C 109.5
H10B C10 H10C 109.5
C12 C11 H11A 109.5
C12 C11 H11B 109.5
H11A C11 H11B 109.5
C12 C11 H11C 109.5
H11A C11 H11C 109.5
H11B C11 H11C 109.5
N1 C12 C13 123.4(2)
N1 C12 C11 119.9(2)
C13 C12 C11 116.6(2)
C14 C13 C12 127.4(2)
C14 C13 H13 116.3
C12 C13 H13 116.3
N2 C14 C13 123.2(2)
N2 C14 C15 119.8(2)
C13 C14 C15 116.9(2)
C14 C15 H15A 109.5
C14 C15 H15B 109.5
H15A C15 H15B 109.5
C14 C15 H15C 109.5
H15A C15 H15C 109.5
H15B C15 H15C 109.5
C21 C16 C17 121.3(2)
C21 C16 N2 119.9(2)
C17 C16 N2 118.8(2)
C18 C17 C16 118.0(2)
C18 C17 C22 121.2(2)
C16 C17 C22 120.7(2)
C17 C18 C19 121.0(3)
C17 C18 H18 119.5
C19 C18 H18 119.5
C20 C19 C18 119.9(3)
C20 C19 H19 120.1
C18 C19 H19 120.1
C19 C20 C21 121.6(3)
C19 C20 H20 119.2
C21 C20 H20 119.2
C20 C21 C16 118.0(3)
C20 C21 C24 120.2(3)
C16 C21 C24 121.8(3)
C17 C22 C23 116.3(2)
C17 C22 H22A 108.2
C23 C22 H22A 108.2
C17 C22 H22B 108.2
C23 C22 H22B 108.2
H22A C22 H22B 107.4
C22 C23 H23A 109.5
C22 C23 H23B 109.5
H23A C23 H23B 109.5
C22 C23 H23C 109.5
H23A C23 H23C 109.5
H23B C23 H23C 109.5
C21 C24 C25 113.8(9)
C21 C24 H24A 108.8
C25 C24 H24A 108.8
C21 C24 H24B 108.8
C25 C24 H24B 108.8
H24A C24 H24B 107.7
C24 C25 H25A 109.5
C24 C25 H25B 109.5
H25A C25 H25B 109.5
C24 C25 H25C 109.5
H25A C25 H25C 109.5
H25B C25 H25C 109.5
C24 C25 H25D 104.9(15)
H25A C25 H25D 25.3
H25B C25 H25D 132.1
H25C C25 H25D 88.7
C24 C25 H25E 128(2)
H25A C25 H25E 121.5
H25B C25 H25E 44.4
H25C C25 H25E 65.2
H25D C25 H25E 126.1(15)
C24 C25 H25F 89.5(11)
H25A C25 H25F 103.6
H25B C25 H25F 132.7
H25C C25 H25F 25.3
H25D C25 H25F 78.7(18)
H25E C25 H25F 90(2)
C27 C26 C30 107.2(3)
C27 C26 Cr1 72.62(15)
C30 C26 Cr1 72.22(15)
C27 C26 H26 126.4
C30 C26 H26 126.4
Cr1 C26 H26 120.6
C28 C27 C26 108.6(3)
C28 C27 Cr1 74.43(16)
C26 C27 Cr1 71.68(16)
C28 C27 H27 125.7
C26 C27 H27 125.7
Cr1 C27 H27 120.0
C29 C28 C27 108.5(3)
C29 C28 Cr1 72.75(16)
C27 C28 Cr1 70.75(16)
C29 C28 H28 125.7
C27 C28 H28 125.7
Cr1 C28 H28 122.4
C28 C29 C30 108.5(3)
C28 C29 Cr1 72.85(15)
C30 C29 Cr1 70.39(15)
C28 C29 H29 125.7
C30 C29 H29 125.7
Cr1 C29 H29 122.7
C29 C30 C26 107.1(3)
C29 C30 Cr1 74.18(15)
C26 C30 Cr1 71.56(15)
C29 C30 H30 126.5
C26 C30 H30 126.5
Cr1 C30 H30 119.7
Cr1 C31 H31A 109.5
Cr1 C31 H31B 109.5
H31A C31 H31B 109.5
Cr1 C31 H31C 109.5
H31A C31 H31C 109.5
H31B C31 H31C 109.5
C12 N1 C1 118.8(2)
C12 N1 Cr1 121.91(17)
C1 N1 Cr1 119.32(14)
C14 N2 C16 118.3(2)
C14 N2 Cr1 122.41(17)
C16 N2 Cr1 119.22(14)
N2 Cr1 N1 90.20(8)
N2 Cr1 C31 94.73(9)
N1 Cr1 C31 93.65(9)
N2 Cr1 C26 141.98(12)
N1 Cr1 C26 127.58(12)
C31 Cr1 C26 87.61(11)
N2 Cr1 C30 106.63(11)
N1 Cr1 C30 157.10(10)
C31 Cr1 C30 100.14(11)
C26 Cr1 C30 36.21(12)
N2 Cr1 C27 151.34(10)
N1 Cr1 C27 98.48(10)
C31 Cr1 C27 111.77(12)
C26 Cr1 C27 35.70(12)
C30 Cr1 C27 59.45(11)
N2 Cr1 C29 95.54(9)
N1 Cr1 C29 129.64(10)
C31 Cr1 C29 135.30(11)
C26 Cr1 C29 59.00(11)
C30 Cr1 C29 35.42(12)
C27 Cr1 C29 58.09(11)
N2 Cr1 C28 116.82(10)
N1 Cr1 C28 100.17(9)
C31 Cr1 C28 145.19(10)
C26 Cr1 C28 58.70(11)
C30 Cr1 C28 58.61(11)
C27 Cr1 C28 34.82(11)
C29 Cr1 C28 34.40(11)
H25D C25B H25E 106(5)
H25D C25B H25F 114(4)
H25E C25B H25F 108(2)

loop_
_geom_bond_atom_site_label_1
_geom_bond_atom_site_label_2
_geom_bond_distance
C1 C2 1.400(4)
C1 C6 1.411(4)
C1 N1 1.437(3)
C2 C3 1.407(5)
C2 C7 1.532(5)
C3 C4 1.370(5)
C3 H3 0.9500
C4 C5 1.382(5)
C4 H4 0.9500
C5 C6 1.388(4)
C5 H5 0.9500
C6 C9 1.513(4)
C7 C8 1.474(6)
C7 H7A 0.9900
C7 H7B 0.9900
C8 H8A 0.9800
C8 H8B 0.9800
C8 H8C 0.9800
C9 C10 1.512(4)
C9 H9A 0.9900
C9 H9B 0.9900
C10 H10A 0.9800
C10 H10B 0.9800
C10 H10C 0.9800
C11 C12 1.518(3)
C11 H11A 0.9800
C11 H11B 0.9800
C11 H11C 0.9800
C12 N1 1.335(3)
C12 C13 1.398(4)
C13 C14 1.393(4)
C13 H13 0.9500
C14 N2 1.334(3)
C14 C15 1.511(4)
C15 H15A 0.9800
C15 H15B 0.9800
C15 H15C 0.9800
C16 C21 1.401(3)
C16 C17 1.411(3)
C16 N2 1.447(3)
C17 C18 1.385(4)
C17 C22 1.511(3)
C18 C19 1.395(4)
C18 H18 0.9500
C19 C20 1.364(5)
C19 H19 0.9500
C20 C21 1.394(4)
C20 H20 0.9500
C21 C24 1.513(4)
C22 C23 1.516(4)
C22 H22A 0.9900
C22 H22B 0.9900
C23 H23A 0.9800
C23 H23B 0.9800
C23 H23C 0.9800
C24 C25 1.539(8)
C24 H24A 0.9900
C24 H24B 0.9900
C25 H25A 0.9800
C25 H25B 0.9800
C25 H25C 0.9800
C25 H25D 1.03(3)
C25 H25E 0.72(2)
C25 H25F 1.40(3)
C26 C27 1.393(5)
C26 C30 1.411(5)
C26 Cr1 2.266(3)
C26 H26 0.9500
C27 C28 1.378(4)
C27 Cr1 2.278(3)
C27 H27 0.9500
C28 C29 1.374(4)
C28 Cr1 2.324(3)
C28 H28 0.9500
C29 C30 1.400(5)
C29 Cr1 2.323(3)
C29 H29 0.9500
C30 Cr1 2.275(3)
C30 H30 0.9500
C31 Cr1 2.112(3)
C31 H31A 0.9800
C31 H31B 0.9800
C31 H31C 0.9800
N1 Cr1 2.0287(19)
N2 Cr1 2.017(2)
C25B H25D 0.94(3)
C25B H25E 1.02(5)
C25B H25F 0.92(5)

loop_
_geom_torsion_atom_site_label_1
_geom_torsion_atom_site_label_2
_geom_torsion_atom_site_label_3
_geom_torsion_atom_site_label_4
_geom_torsion
C6 C1 C2 C3 2.8(4)
N1 C1 C2 C3 -175.1(3)
C6 C1 C2 C7 -175.2(3)
N1 C1 C2 C7 6.9(4)
C1 C2 C3 C4 -0.3(5)
C7 C2 C3 C4 177.8(3)
C2 C3 C4 C5 -1.5(5)
C3 C4 C5 C6 0.8(5)
C4 C5 C6 C1 1.6(4)
C4 C5 C6 C9 -177.4(3)
C2 C1 C6 C5 -3.5(4)
N1 C1 C6 C5 174.4(2)
C2 C1 C6 C9 175.6(2)
N1 C1 C6 C9 -6.5(3)
C1 C2 C7 C8 -115.0(4)
C3 C2 C7 C8 67.0(4)
C5 C6 C9 C10 -13.4(4)
C1 C6 C9 C10 167.5(3)
N1 C12 C13 C14 15.8(4)
C11 C12 C13 C14 -161.7(3)
C12 C13 C14 N2 -15.6(4)
C12 C13 C14 C15 161.2(3)
C21 C16 C17 C18 2.6(4)
N2 C16 C17 C18 -174.4(2)
C21 C16 C17 C22 -179.4(2)
N2 C16 C17 C22 3.6(3)
C16 C17 C18 C19 0.9(4)
C22 C17 C18 C19 -177.1(2)
C17 C18 C19 C20 -3.0(4)
C18 C19 C20 C21 1.5(5)
C19 C20 C21 C16 1.9(4)
C19 C20 C21 C24 -176.4(3)
C17 C16 C21 C20 -4.0(4)
N2 C16 C21 C20 172.9(2)
C17 C16 C21 C24 174.3(3)
N2 C16 C21 C24 -8.7(4)
C18 C17 C22 C23 -26.4(4)
C16 C17 C22 C23 155.7(2)
C20 C21 C24 C25 60.1(12)
C16 C21 C24 C25 -118.2(12)
C30 C26 C27 C28 1.4(3)
Cr1 C26 C27 C28 65.79(18)
C30 C26 C27 Cr1 -64.41(19)
C26 C27 C28 C29 -0.6(3)
Cr1 C27 C28 C29 63.36(18)
C26 C27 C28 Cr1 -64.00(19)
C27 C28 C29 C30 -0.4(3)
Cr1 C28 C29 C30 61.72(18)
C27 C28 C29 Cr1 -62.08(18)
C28 C29 C30 C26 1.2(3)
Cr1 C29 C30 C26 64.49(18)
C28 C29 C30 Cr1 -63.29(18)
C27 C26 C30 C29 -1.6(3)
Cr1 C26 C30 C29 -66.25(18)
C27 C26 C30 Cr1 64.68(18)
C13 C12 N1 C1 -167.3(2)
C11 C12 N1 C1 10.1(3)
C13 C12 N1 Cr1 14.2(3)
C11 C12 N1 Cr1 -168.37(18)
C2 C1 N1 C12 -91.7(3)
C6 C1 N1 C12 90.4(3)
C2 C1 N1 Cr1 86.9(3)
C6 C1 N1 Cr1 -91.1(2)
C13 C14 N2 C16 168.6(2)
C15 C14 N2 C16 -8.2(3)
C13 C14 N2 Cr1 -14.7(3)
C15 C14 N2 Cr1 168.57(18)
C21 C16 N2 C14 98.0(3)
C17 C16 N2 C14 -84.9(3)
C21 C16 N2 Cr1 -78.8(3)
C17 C16 N2 Cr1 98.2(2)
C14 N2 Cr1 N1 30.92(19)
C16 N2 Cr1 N1 -152.36(17)
C14 N2 Cr1 C31 -62.76(19)
C16 N2 Cr1 C31 113.97(17)
C14 N2 Cr1 C26 -154.93(19)
C16 N2 Cr1 C26 21.8(3)
C14 N2 Cr1 C30 -164.83(19)
C16 N2 Cr1 C30 11.9(2)
C14 N2 Cr1 C27 139.2(2)
C16 N2 Cr1 C27 -44.1(3)
C14 N2 Cr1 C29 160.81(19)
C16 N2 Cr1 C29 -22.47(19)
C14 N2 Cr1 C28 132.43(18)
C16 N2 Cr1 C28 -50.85(19)
C12 N1 Cr1 N2 -30.6(2)
C1 N1 Cr1 N2 150.89(18)
C12 N1 Cr1 C31 64.2(2)
C1 N1 Cr1 C31 -114.35(19)
C12 N1 Cr1 C26 153.94(19)
C1 N1 Cr1 C26 -24.6(2)
C12 N1 Cr1 C30 -168.7(3)
C1 N1 Cr1 C30 12.8(4)
C12 N1 Cr1 C27 176.8(2)
C1 N1 Cr1 C27 -1.7(2)
C12 N1 Cr1 C29 -127.97(19)
C1 N1 Cr1 C29 53.5(2)
C12 N1 Cr1 C28 -147.9(2)
C1 N1 Cr1 C28 33.6(2)
C27 C26 Cr1 N2 -131.4(2)
C30 C26 Cr1 N2 -16.2(3)
C27 C26 Cr1 N1 41.2(2)
C30 C26 Cr1 N1 156.42(18)
C27 C26 Cr1 C31 134.0(2)
C30 C26 Cr1 C31 -110.8(2)
C27 C26 Cr1 C30 -115.2(3)
C30 C26 Cr1 C27 115.2(3)
C27 C26 Cr1 C29 -77.3(2)
C30 C26 Cr1 C29 37.95(19)
C27 C26 Cr1 C28 -36.83(18)
C30 C26 Cr1 C28 78.4(2)
C29 C30 Cr1 N2 -75.75(19)
C26 C30 Cr1 N2 169.67(19)
C29 C30 Cr1 N1 60.0(4)
C26 C30 Cr1 N1 -54.6(4)
C29 C30 Cr1 C31 -173.86(18)
C26 C30 Cr1 C31 71.6(2)
C29 C30 Cr1 C26 114.6(3)
C29 C30 Cr1 C27 76.8(2)
C26 C30 Cr1 C27 -37.81(19)
C26 C30 Cr1 C29 -114.6(3)
C29 C30 Cr1 C28 35.92(17)
C26 C30 Cr1 C28 -78.6(2)
C28 C27 Cr1 N2 -10.6(3)
C26 C27 Cr1 N2 105.6(3)
C28 C27 Cr1 N1 95.64(18)
C26 C27 Cr1 N1 -148.14(18)
C28 C27 Cr1 C31 -166.96(17)
C26 C27 Cr1 C31 -50.7(2)
C28 C27 Cr1 C26 -116.2(3)
C28 C27 Cr1 C30 -77.85(19)
C26 C27 Cr1 C30 38.37(19)
C28 C27 Cr1 C29 -36.20(17)
C26 C27 Cr1 C29 80.0(2)
C26 C27 Cr1 C28 116.2(3)
C28 C29 Cr1 N2 -131.35(18)
C30 C29 Cr1 N2 111.08(19)
C28 C29 Cr1 N1 -36.5(2)
C30 C29 Cr1 N1 -154.05(18)
C28 C29 Cr1 C31 126.2(2)
C30 C29 Cr1 C31 8.6(3)
C28 C29 Cr1 C26 78.8(2)
C30 C29 Cr1 C26 -38.8(2)
C28 C29 Cr1 C30 117.6(3)
C28 C29 Cr1 C27 36.65(18)
C30 C29 Cr1 C27 -80.9(2)
C30 C29 Cr1 C28 -117.6(3)
C29 C28 Cr1 N2 56.9(2)
C27 C28 Cr1 N2 174.32(17)
C29 C28 Cr1 N1 152.28(17)
C27 C28 Cr1 N1 -90.25(18)
C29 C28 Cr1 C31 -95.9(2)
C27 C28 Cr1 C31 21.5(3)
C29 C28 Cr1 C26 -79.7(2)
C27 C28 Cr1 C26 37.78(19)
C29 C28 Cr1 C30 -37.01(18)
C27 C28 Cr1 C30 80.5(2)
C29 C28 Cr1 C27 -117.5(3)
C27 C28 Cr1 C29 117.5(3)
